data_7702888
loop_
_publ_author_name
'Morin, Tyler J.'
'Wanniarachchi, Sarath'
'Gwengo, Chengeto'
'Makura, Vitales'
'Tatlock, Heidi M.'
'Lindeman, Sergey V.'
'Bennett, Brian'
'Long, Gary J.'
'Grandjean, Fernande'
'Gardinier, James R.'

_publ_section_title
;
 Pyrazolyl methyls prescribe the electronic properties of iron(II)
 tetra(pyrazolyl)lutidine chloride complexes.
;
_journal_issue 31
_journal_name_full 'Dalton transactions (Cambridge, England : 2003)'
_journal_page_first 8024
_journal_page_last 8034
_journal_paper_doi 10.1039/c1dt10712g
_journal_volume 40
_journal_year 2011
_chemical_formula_moiety 'C31 H41 Cl Fe N9, Cl, 1.75(C O)'
_chemical_formula_sum 'C32.75 H41 Cl2 Fe N9 O1.75'
_chemical_formula_weight 715.50
_space_group_crystal_system triclinic
_space_group_IT_number 2
_space_group_name_Hall '-P 1'
_space_group_name_H-M_alt 'P -1'
_atom_sites_solution_hydrogens geom
_atom_sites_solution_primary direct
_atom_sites_solution_secondary difmap
_audit_creation_date 2011-05-12
_audit_creation_method
;
Olex2 1.1
(compiled 2011.02.15 svn.r1672, GUI svn.r3494)
;
_cell_angle_alpha 87.1914(15)
_cell_angle_beta 80.8572(17)
_cell_angle_gamma 87.1666(17)
_cell_formula_units_Z 4
_cell_length_a 8.8463(2)
_cell_length_b 14.8263(3)
_cell_length_c 27.2431(5)
_cell_measurement_reflns_used 21423
_cell_measurement_temperature 100
_cell_measurement_theta_max 29.4056
_cell_measurement_theta_min 3.3676
_cell_volume 3520.37(13)
_computing_cell_refinement
;
CrysAlisPro, Oxford Diffraction Ltd.,
Version 1.171.33.55 (release 05-01-2010 CrysAlis171 .NET)
(compiled Jan 5 2010,16:28:46)
;
_computing_data_collection
;
CrysAlisPro, Oxford Diffraction Ltd.,
Version 1.171.33.55 (release 05-01-2010 CrysAlis171 .NET)
(compiled Jan 5 2010,16:28:46)
;
_computing_data_reduction
;
CrysAlisPro, Oxford Diffraction Ltd.,
Version 1.171.33.55 (release 05-01-2010 CrysAlis171 .NET)
(compiled Jan 5 2010,16:28:46)
;
_computing_molecular_graphics
;
O. V. Dolomanov, L. J. Bourhis, R. J. Gildea, J. A. K. Howard and H. Puschmann,
OLEX2: a complete structure solution, refinement and analysis program.
J. Appl. Cryst. (2009). 42, 339-341.
;
_computing_publication_material
;
O. V. Dolomanov, L. J. Bourhis, R. J. Gildea, J. A. K. Howard and H. Puschmann,
OLEX2: a complete structure solution, refinement and analysis program.
J. Appl. Cryst. (2009). 42, 339-341.
;
_computing_structure_refinement 'SHELXL-97 (Sheldrick, 2008)'
_computing_structure_solution 'SHELXS-97 (Sheldrick, 2008)'
_diffrn_ambient_temperature 100
_diffrn_detector_area_resol_mean 10.3756
_diffrn_measured_fraction_theta_full 0.981
_diffrn_measured_fraction_theta_max 0.871
_diffrn_measurement_details
;
#__ type_ start__ end____ width___ exp.time_
1 omega -54.00 38.00 0.5000 30.0000
omega____ theta____ kappa____ phi______ frames
- 11.5445 -37.0000 30.0000 184

#__ type_ start__ end____ width___ exp.time_
2 omega -19.00 74.00 0.5000 30.0000
omega____ theta____ kappa____ phi______ frames
- 11.5445 77.0000 -60.0000 186

#__ type_ start__ end____ width___ exp.time_
3 omega 5.00 32.00 0.5000 30.0000
omega____ theta____ kappa____ phi______ frames
- 11.5445 77.0000 30.0000 54

#__ type_ start__ end____ width___ exp.time_
4 omega -15.00 86.00 0.5000 30.0000
omega____ theta____ kappa____ phi______ frames
- 11.5445 37.0000 -150.0000 202

#__ type_ start__ end____ width___ exp.time_
5 omega -65.00 12.00 0.5000 30.0000
omega____ theta____ kappa____ phi______ frames
- 11.5445 -37.0000 -90.0000 154

#__ type_ start__ end____ width___ exp.time_
6 omega -67.00 45.00 0.5000 30.0000
omega____ theta____ kappa____ phi______ frames
- 11.5445 -77.0000 -150.0000 224
;
_diffrn_measurement_device_type 'SuperNova, Dual, Cu at zero, Atlas'
_diffrn_measurement_method '\w scans'
_diffrn_orient_matrix_UB_11 -0.0698572
_diffrn_orient_matrix_UB_12 0.0212518
_diffrn_orient_matrix_UB_13 -0.0050069
_diffrn_orient_matrix_UB_21 -0.0415594
_diffrn_orient_matrix_UB_22 -0.0317251
_diffrn_orient_matrix_UB_23 0.0165388
_diffrn_orient_matrix_UB_31 5.32e-05
_diffrn_orient_matrix_UB_32 0.0289863
_diffrn_orient_matrix_UB_33 0.019951
_diffrn_radiation_monochromator mirror
_diffrn_radiation_type 'Mo K\a'
_diffrn_radiation_wavelength 0.7107
_diffrn_reflns_av_R_equivalents 0.0391
_diffrn_reflns_av_unetI/netI 0.0588
_diffrn_reflns_limit_h_max 11
_diffrn_reflns_limit_h_min -11
_diffrn_reflns_limit_k_max 20
_diffrn_reflns_limit_k_min -18
_diffrn_reflns_limit_l_max 35
_diffrn_reflns_limit_l_min -37
_diffrn_reflns_number 47502
_diffrn_reflns_theta_full 25.00
_diffrn_reflns_theta_max 29.47
_diffrn_reflns_theta_min 3.37
_diffrn_source 'fine-focus sealed tube'
_exptl_absorpt_coefficient_mu 0.623
_exptl_absorpt_correction_T_max 1.0
_exptl_absorpt_correction_T_min 0.7165
_exptl_absorpt_correction_type multi-scan
_exptl_absorpt_process_details
;
CrysAlisPro, Oxford Diffraction Ltd.,
Version 1.171.33.55 (release 05-01-2010 CrysAlis171 .NET)
(compiled Jan 5 2010,16:28:46)
Empirical absorption correction using spherical harmonics,
implemented in SCALE3 ABSPACK scaling algorithm.
;
_exptl_crystal_colour yellow
_exptl_crystal_colour_primary yellow
_exptl_crystal_density_diffrn 1.350
_exptl_crystal_density_method 'not measured'
_exptl_crystal_description needle
_exptl_crystal_F_000 1498
_exptl_crystal_size_max 0.12
_exptl_crystal_size_mid 0.05
_exptl_crystal_size_min 0.03
_refine_diff_density_max 1.620
_refine_diff_density_min -1.008
_refine_diff_density_rms 0.084
_refine_ls_extinction_method none
_refine_ls_goodness_of_fit_ref 1.087
_refine_ls_hydrogen_treatment constr
_refine_ls_matrix_type full
_refine_ls_number_parameters 889
_refine_ls_number_reflns 17063
_refine_ls_number_restraints 0
_refine_ls_restrained_S_all 1.087
_refine_ls_R_factor_all 0.0769
_refine_ls_R_factor_gt 0.0502
_refine_ls_shift/su_max 0.001
_refine_ls_shift/su_mean 0.000
_refine_ls_structure_factor_coef Fsqd
_refine_ls_weighting_details
;
calc w=1/[\s^2^(Fo^2^)+(0.0759P)^2^+0.7291P] where P=(Fo^2^+2Fc^2^)/3
;
_refine_ls_weighting_scheme calc
_refine_ls_wR_factor_gt 0.1358
_refine_ls_wR_factor_ref 0.1444
_reflns_number_gt 11860
_reflns_number_total 17063
_reflns_threshold_expression >2sigma(I)
_cod_data_source_file c1dt10712g.txt
_cod_data_source_block 4x1pt75MeOH_100K_GARD10M
_cod_original_cell_volume 3520.38(12)
_cod_database_code 7702888

loop_
_space_group_symop_id
_space_group_symop_operation_xyz
1 'x, y, z'
2 '-x, -y, -z'

loop_
_atom_site_label
_atom_site_type_symbol
_atom_site_fract_x
_atom_site_fract_y
_atom_site_fract_z
_atom_site_U_iso_or_equiv
_atom_site_adp_type
_atom_site_occupancy
_atom_site_symmetry_multiplicity
_atom_site_calc_flag
_atom_site_refinement_flags
_atom_site_disorder_assembly
_atom_site_disorder_group
Fe1 Fe 0.30818(4) 0.33425(2) 0.148119(12) 0.01287(9) Uani 1 1 d . . .
Cl1 Cl 0.10679(7) 0.33725(4) 0.10210(2) 0.01982(14) Uani 1 1 d . . .
N1 N 0.5019(2) 0.33130(13) 0.19032(7) 0.0119(4) Uani 1 1 d . . .
N11 N 0.1878(2) 0.42481(14) 0.21120(7) 0.0169(4) Uani 1 1 d . . .
N12 N 0.2399(2) 0.41293(14) 0.25629(7) 0.0166(4) Uani 1 1 d . . .
N21 N 0.2230(3) 0.22863(14) 0.21006(8) 0.0187(5) Uani 1 1 d . . .
N22 N 0.2276(2) 0.25316(14) 0.25785(8) 0.0177(5) Uani 1 1 d . . .
N31 N 0.4682(2) 0.24633(13) 0.09549(7) 0.0143(4) Uani 1 1 d . . .
N32 N 0.6192(2) 0.26829(14) 0.08613(7) 0.0135(4) Uani 1 1 d . . .
N41 N 0.4449(2) 0.44118(13) 0.10154(7) 0.0125(4) Uani 1 1 d . . .
N42 N 0.6011(2) 0.42918(13) 0.09496(7) 0.0131(4) Uani 1 1 d . . .
C1 C 0.3171(3) 0.32751(17) 0.26708(9) 0.0165(5) Uani 1 1 d . . .
H1 H 0.3223 0.3247 0.3028 0.020 Uiso 1 1 calc R . .
C2 C 0.4798(3) 0.32095(16) 0.24027(9) 0.0149(5) Uani 1 1 d . . .
C3 C 0.5989(3) 0.30865(17) 0.26744(9) 0.0175(5) Uani 1 1 d . . .
H3 H 0.5792 0.3012 0.3019 0.021 Uiso 1 1 calc R . .
C4 C 0.7482(3) 0.30764(18) 0.24252(10) 0.0197(6) Uani 1 1 d . . .
H4 H 0.8306 0.2999 0.2599 0.024 Uiso 1 1 calc R . .
C5 C 0.7721(3) 0.31846(16) 0.19103(9) 0.0160(5) Uani 1 1 d . . .
H5 H 0.8711 0.3180 0.1733 0.019 Uiso 1 1 calc R . .
C6 C 0.6474(3) 0.32995(15) 0.16647(9) 0.0127(5) Uani 1 1 d . . .
C7 C 0.6707(3) 0.34392(16) 0.11050(9) 0.0130(5) Uani 1 1 d . . .
H7 H 0.7813 0.3469 0.0994 0.016 Uiso 1 1 calc R . .
C10 C -0.0047(3) 0.52743(19) 0.17804(10) 0.0246(6) Uani 1 1 d . . .
H10d H 0.0208 0.4902 0.1498 0.037 Uiso 1 1 calc R . .
H10e H 0.0199 0.5887 0.1683 0.037 Uiso 1 1 calc R . .
H10f H -0.1123 0.5249 0.1904 0.037 Uiso 1 1 calc R . .
C11 C 0.0844(3) 0.49420(17) 0.21767(10) 0.0185(5) Uani 1 1 d . . .
C12 C 0.0716(3) 0.52657(17) 0.26628(10) 0.0203(6) Uani 1 1 d . . .
C13 C 0.1696(3) 0.47302(17) 0.28983(9) 0.0194(6) Uani 1 1 d . . .
C14 C 0.2058(4) 0.4752(2) 0.34144(10) 0.0275(6) Uani 1 1 d . . .
H14d H 0.1665 0.4230 0.3605 0.041 Uiso 1 1 calc R . .
H14e H 0.1593 0.5289 0.3567 0.041 Uiso 1 1 calc R . .
H14f H 0.3148 0.4753 0.3402 0.041 Uiso 1 1 calc R . .
C15 C -0.0292(4) 0.60389(19) 0.28721(11) 0.0303(7) Uani 1 1 d . . .
H15d H -0.0514 0.6447 0.2606 0.045 Uiso 1 1 calc R . .
H15e H 0.0221 0.6352 0.3094 0.045 Uiso 1 1 calc R . .
H15f H -0.1231 0.5814 0.3051 0.045 Uiso 1 1 calc R . .
C20 C 0.0788(4) 0.1188(2) 0.17207(11) 0.0324(7) Uani 1 1 d . . .
H20d H 0.0381 0.1619 0.1496 0.049 Uiso 1 1 calc R . .
H20e H 0.0043 0.0745 0.1836 0.049 Uiso 1 1 calc R . .
H20f H 0.1702 0.0895 0.1551 0.049 Uiso 1 1 calc R . .
C21 C 0.1161(3) 0.16622(18) 0.21540(10) 0.0199(6) Uani 1 1 d . . .
C22 C 0.0498(3) 0.15287(17) 0.26540(10) 0.0211(6) Uani 1 1 d . . .
C23 C 0.1213(3) 0.20997(18) 0.29160(10) 0.0213(6) Uani 1 1 d . . .
C24 C 0.0917(4) 0.2303(2) 0.34544(10) 0.0347(8) Uani 1 1 d . . .
H24d H 0.0303 0.2854 0.3499 0.052 Uiso 1 1 calc R . .
H24e H 0.1874 0.2369 0.3570 0.052 Uiso 1 1 calc R . .
H24f H 0.0382 0.1817 0.3641 0.052 Uiso 1 1 calc R . .
C25 C -0.0726(3) 0.08919(19) 0.28673(12) 0.0300(7) Uani 1 1 d . . .
H25d H -0.1636 0.1232 0.3003 0.045 Uiso 1 1 calc R . .
H25e H -0.0376 0.0513 0.3126 0.045 Uiso 1 1 calc R . .
H25f H -0.0949 0.0523 0.2610 0.045 Uiso 1 1 calc R . .
C30 C 0.3089(3) 0.14454(19) 0.05635(11) 0.0251(6) Uani 1 1 d . . .
H30d H 0.3020 0.1415 0.0217 0.038 Uiso 1 1 calc R . .
H30e H 0.2246 0.1813 0.0723 0.038 Uiso 1 1 calc R . .
H30f H 0.3056 0.0848 0.0716 0.038 Uiso 1 1 calc R . .
C31 C 0.4564(3) 0.18522(17) 0.06183(9) 0.0177(5) Uani 1 1 d . . .
C32 C 0.5978(3) 0.16755(18) 0.03160(9) 0.0196(6) Uani 1 1 d . . .
C33 C 0.6995(3) 0.22239(17) 0.04709(9) 0.0167(5) Uani 1 1 d . . .
C34 C 0.8643(3) 0.2348(2) 0.02800(10) 0.0247(6) Uani 1 1 d . . .
H34d H 0.9246 0.2125 0.0527 0.037 Uiso 1 1 calc R . .
H34e H 0.8810 0.2978 0.0207 0.037 Uiso 1 1 calc R . .
H34f H 0.8937 0.2020 -0.0018 0.037 Uiso 1 1 calc R . .
C35 C 0.6268(4) 0.1028(2) -0.00977(11) 0.0319(7) Uani 1 1 d . . .
H35d H 0.6304 0.0420 0.0040 0.048 Uiso 1 1 calc R . .
H35e H 0.7228 0.1150 -0.0303 0.048 Uiso 1 1 calc R . .
H35f H 0.5458 0.1100 -0.0295 0.048 Uiso 1 1 calc R . .
C40 C 0.2633(3) 0.55492(18) 0.07040(10) 0.0200(6) Uani 1 1 d . . .
H40d H 0.1902 0.5091 0.0801 0.030 Uiso 1 1 calc R . .
H40e H 0.2611 0.5744 0.0364 0.030 Uiso 1 1 calc R . .
H40f H 0.2379 0.6054 0.0914 0.030 Uiso 1 1 calc R . .
C41 C 0.4182(3) 0.51783(16) 0.07563(8) 0.0140(5) Uani 1 1 d . . .
C42 C 0.5565(3) 0.55565(17) 0.05297(9) 0.0161(5) Uani 1 1 d . . .
C43 C 0.6712(3) 0.49735(17) 0.06548(9) 0.0159(5) Uani 1 1 d . . .
C44 C 0.8407(3) 0.5028(2) 0.05250(11) 0.0253(6) Uani 1 1 d . . .
H44d H 0.8839 0.5099 0.0822 0.038 Uiso 1 1 calc R . .
H44e H 0.8645 0.5537 0.0299 0.038 Uiso 1 1 calc R . .
H44f H 0.8830 0.4484 0.0371 0.038 Uiso 1 1 calc R . .
C45 C 0.5715(4) 0.64103(19) 0.02178(11) 0.0271(6) Uani 1 1 d . . .
H45d H 0.5269 0.6347 -0.0077 0.041 Uiso 1 1 calc R . .
H45e H 0.6779 0.6536 0.0126 0.041 Uiso 1 1 calc R . .
H45f H 0.5193 0.6899 0.0403 0.041 Uiso 1 1 calc R . .
Fe1A Fe 0.19956(4) 0.85491(2) 0.355784(12) 0.01222(9) Uani 1 1 d . . .
Cl1A Cl 0.40074(7) 0.86440(4) 0.40084(2) 0.01803(13) Uani 1 1 d . . .
N1A N 0.0114(2) 0.84892(13) 0.31164(7) 0.0113(4) Uani 1 1 d . . .
N11a N 0.2961(2) 0.94225(14) 0.28762(7) 0.0149(4) Uani 1 1 d . . .
N12a N 0.2901(2) 0.90890(14) 0.24174(7) 0.0153(4) Uani 1 1 d . . .
N21a N 0.3256(2) 0.74986(14) 0.30473(8) 0.0166(4) Uani 1 1 d . . .
N22a N 0.2856(2) 0.74918(14) 0.25778(7) 0.0153(4) Uani 1 1 d . . .
N31a N 0.0422(2) 0.76427(13) 0.40659(7) 0.0139(4) Uani 1 1 d . . .
N32a N -0.1099(2) 0.79130(13) 0.41590(7) 0.0123(4) Uani 1 1 d . . .
N41a N 0.0454(2) 0.95819(13) 0.40222(7) 0.0128(4) Uani 1 1 d . . .
N42a N -0.1097(2) 0.95245(13) 0.40282(7) 0.0126(4) Uani 1 1 d . . .
C1a C 0.2070(3) 0.82846(16) 0.23828(9) 0.0147(5) Uani 1 1 d . . .
H1a H 0.2072 0.8198 0.2028 0.018 Uiso 1 1 calc R . .
C2a C 0.0410(3) 0.84003(16) 0.26238(9) 0.0137(5) Uani 1 1 d . . .
C3a C -0.0739(3) 0.84079(18) 0.23294(9) 0.0179(5) Uani 1 1 d . . .
H3a H -0.0492 0.8346 0.1988 0.022 Uiso 1 1 calc R . .
C4a C -0.2248(3) 0.85074(18) 0.25500(9) 0.0205(6) Uani 1 1 d . . .
H4a H -0.3035 0.8520 0.2360 0.025 Uiso 1 1 calc R . .
C5a C -0.2569(3) 0.85886(17) 0.30629(9) 0.0157(5) Uani 1 1 d . . .
H5a H -0.3576 0.8649 0.3224 0.019 Uiso 1 1 calc R . .
C6a C -0.1358(3) 0.85777(15) 0.33295(9) 0.0119(5) Uani 1 1 d . . .
C7a C -0.1679(3) 0.86849(16) 0.38858(8) 0.0121(5) Uani 1 1 d . . .
H7a H -0.2795 0.8720 0.3983 0.015 Uiso 1 1 calc R . .
C10a C 0.4339(3) 1.06280(19) 0.31893(10) 0.0228(6) Uani 1 1 d . . .
H10a H 0.3701 1.0463 0.3496 0.034 Uiso 1 1 calc R . .
H10b H 0.4168 1.1259 0.3110 0.034 Uiso 1 1 calc R . .
H10c H 0.5395 1.0511 0.3223 0.034 Uiso 1 1 calc R . .
C11a C 0.3954(3) 1.00853(16) 0.27826(9) 0.0159(5) Uani 1 1 d . . .
C12a C 0.4545(3) 1.01718(17) 0.22712(10) 0.0188(5) Uani 1 1 d . . .
C13a C 0.3866(3) 0.95231(17) 0.20490(9) 0.0187(5) Uani 1 1 d . . .
C14a C 0.4054(4) 0.9292(2) 0.15138(10) 0.0320(7) Uani 1 1 d . . .
H14a H 0.4655 0.8737 0.1466 0.048 Uiso 1 1 calc R . .
H14b H 0.4564 0.9768 0.1310 0.048 Uiso 1 1 calc R . .
H14c H 0.3065 0.9222 0.1421 0.048 Uiso 1 1 calc R . .
C15a C 0.5689(3) 1.08309(19) 0.20182(10) 0.0255(6) Uani 1 1 d . . .
H15a H 0.6567 1.0505 0.1848 0.038 Uiso 1 1 calc R . .
H15b H 0.6001 1.1197 0.2262 0.038 Uiso 1 1 calc R . .
H15c H 0.5228 1.1211 0.1782 0.038 Uiso 1 1 calc R . .
C20a C 0.5133(3) 0.65969(19) 0.34877(10) 0.0239(6) Uani 1 1 d . . .
H20a H 0.4835 0.6018 0.3635 0.036 Uiso 1 1 calc R . .
H20b H 0.4881 0.7049 0.3731 0.036 Uiso 1 1 calc R . .
H20c H 0.6217 0.6578 0.3373 0.036 Uiso 1 1 calc R . .
C21a C 0.4303(3) 0.68233(17) 0.30603(10) 0.0184(5) Uani 1 1 d . . .
C22a C 0.4557(3) 0.63713(17) 0.26060(10) 0.0196(6) Uani 1 1 d . . .
C23a C 0.3653(3) 0.68204(17) 0.23045(9) 0.0178(5) Uani 1 1 d . . .
C24a C 0.3446(4) 0.6653(2) 0.17848(10) 0.0266(6) Uani 1 1 d . . .
H24a H 0.4047 0.7061 0.1558 0.040 Uiso 1 1 calc R . .
H24b H 0.2384 0.6747 0.1753 0.040 Uiso 1 1 calc R . .
H24c H 0.3773 0.6041 0.1709 0.040 Uiso 1 1 calc R . .
C25a C 0.5623(4) 0.5565(2) 0.24911(12) 0.0295(7) Uani 1 1 d . . .
H25a H 0.5397 0.5293 0.2200 0.044 Uiso 1 1 calc R . .
H25b H 0.5493 0.5135 0.2768 0.044 Uiso 1 1 calc R . .
H25c H 0.6662 0.5753 0.2432 0.044 Uiso 1 1 calc R . .
C30a C 0.2092(3) 0.65316(18) 0.44575(11) 0.0238(6) Uani 1 1 d . . .
H30a H 0.2126 0.5934 0.4334 0.036 Uiso 1 1 calc R . .
H30b H 0.2228 0.6494 0.4801 0.036 Uiso 1 1 calc R . .
H30c H 0.2896 0.6871 0.4267 0.036 Uiso 1 1 calc R . .
C31a C 0.0585(3) 0.69889(16) 0.44120(9) 0.0149(5) Uani 1 1 d . . .
C32a C -0.0813(3) 0.68428(16) 0.47272(9) 0.0159(5) Uani 1 1 d . . .
C33a C -0.1863(3) 0.74518(16) 0.45596(9) 0.0146(5) Uani 1 1 d . . .
C34a C -0.3515(3) 0.76217(19) 0.47564(10) 0.0209(6) Uani 1 1 d . . .
H34a H -0.3721 0.8258 0.4795 0.031 Uiso 1 1 calc R . .
H34b H -0.3764 0.7306 0.5073 0.031 Uiso 1 1 calc R . .
H34c H -0.4127 0.7410 0.4528 0.031 Uiso 1 1 calc R . .
C35a C -0.1083(4) 0.6189(2) 0.51664(11) 0.0311(7) Uani 1 1 d . . .
H35a H -0.1375 0.5623 0.5061 0.047 Uiso 1 1 calc R . .
H35b H -0.1887 0.6428 0.5410 0.047 Uiso 1 1 calc R . .
H35c H -0.0160 0.6096 0.5309 0.047 Uiso 1 1 calc R . .
C40a C 0.2049(3) 1.06215(18) 0.44048(9) 0.0187(5) Uani 1 1 d . . .
H40a H 0.2843 1.0164 0.4322 0.028 Uiso 1 1 calc R . .
H40b H 0.1931 1.0726 0.4754 0.028 Uiso 1 1 calc R . .
H40c H 0.2322 1.1171 0.4218 0.028 Uiso 1 1 calc R . .
C41a C 0.0579(3) 1.03169(16) 0.42808(9) 0.0145(5) Uani 1 1 d . . .
C42a C -0.0870(3) 1.07387(17) 0.44399(9) 0.0159(5) Uani 1 1 d . . .
C43a C -0.1917(3) 1.02117(16) 0.42801(9) 0.0144(5) Uani 1 1 d . . .
C44a C -0.3613(3) 1.03462(19) 0.43483(10) 0.0207(6) Uani 1 1 d . . .
H44a H -0.3879 1.0913 0.4192 0.031 Uiso 1 1 calc R . .
H44b H -0.4012 1.0348 0.4697 0.031 Uiso 1 1 calc R . .
H44c H -0.4042 0.9865 0.4200 0.031 Uiso 1 1 calc R . .
C45a C -0.1202(3) 1.15719(19) 0.47283(10) 0.0246(6) Uani 1 1 d . . .
H45a H -0.2242 1.1783 0.4720 0.037 Uiso 1 1 calc R . .
H45b H -0.0519 1.2031 0.4584 0.037 Uiso 1 1 calc R . .
H45c H -0.1059 1.1439 0.5067 0.037 Uiso 1 1 calc R . .
Cl2 Cl 0.44941(11) 0.27828(6) 0.39090(3) 0.0421(2) Uani 1 1 d . . .
Cl2A Cl 1.11033(10) 0.79938(7) 0.11148(3) 0.0440(2) Uani 1 1 d . . .
O1S O 0.4408(6) 0.4754(3) 0.42938(19) 0.0444(12) Uani 0.50 1 d P A -1
C1S C 0.5052(12) 0.4806(6) 0.4738(3) 0.064(2) Uani 0.50 1 d P A -1
O1SA O 0.8556(6) 0.9501(3) 0.12523(16) 0.1119(15) Uani 1 1 d . . .
C1SA C 0.8521(9) 0.9873(4) 0.0790(2) 0.115(3) Uani 1 1 d . . .
O2S O 0.7792(7) 0.3640(11) 0.3895(5) 0.359(8) Uani 1 1 d . . .
C2S C 0.733(2) 0.4350(6) 0.3713(5) 0.271(9) Uani 1 1 d . . .
O2SA O 0.8566(8) 0.7061(6) 0.0830(3) 0.118(4) Uani 0.50 1 d P B 1
C2SA C 0.743(2) 0.7170(12) 0.1193(5) 0.076(6) Uani 0.50 1 d P B 1
O2SB O 0.6765(12) 0.7843(6) 0.1422(4) 0.121(3) Uani 0.50 1 d P C 2
C2SB C 0.7410(15) 0.7093(9) 0.1444(6) 0.069(4) Uani 0.50 1 d P C 2

loop_
_atom_site_aniso_label
_atom_site_aniso_U_11
_atom_site_aniso_U_22
_atom_site_aniso_U_33
_atom_site_aniso_U_23
_atom_site_aniso_U_13
_atom_site_aniso_U_12
Fe1 0.00892(18) 0.01607(19) 0.01336(18) 0.00136(13) -0.00124(14) -0.00149(13)
Cl1 0.0111(3) 0.0251(3) 0.0243(3) -0.0010(3) -0.0056(2) -0.0022(2)
N1 0.0123(10) 0.0110(10) 0.0119(10) 0.0017(8) -0.0011(8) -0.0005(7)
N11 0.0140(11) 0.0213(12) 0.0140(10) 0.0024(8) 0.0002(9) 0.0016(8)
N12 0.0150(11) 0.0200(11) 0.0136(10) 0.0001(8) 0.0007(9) 0.0011(8)
N21 0.0174(12) 0.0189(11) 0.0187(11) 0.0018(9) 0.0002(9) -0.0030(9)
N22 0.0167(11) 0.0198(11) 0.0150(10) 0.0048(8) 0.0014(9) -0.0019(8)
N31 0.0129(11) 0.0140(11) 0.0163(10) 0.0003(8) -0.0029(8) -0.0025(8)
N32 0.0105(10) 0.0180(11) 0.0119(10) -0.0007(8) -0.0009(8) -0.0010(8)
N41 0.0077(10) 0.0164(11) 0.0128(10) 0.0000(8) -0.0004(8) 0.0008(8)
N42 0.0096(10) 0.0161(11) 0.0133(10) 0.0030(8) -0.0015(8) -0.0027(8)
C1 0.0156(13) 0.0190(13) 0.0137(12) 0.0021(10) 0.0003(10) 0.0001(10)
C2 0.0174(13) 0.0127(12) 0.0139(12) 0.0003(9) -0.0008(10) 0.0004(9)
C3 0.0210(14) 0.0198(13) 0.0113(12) 0.0010(10) -0.0026(10) 0.0025(10)
C4 0.0175(14) 0.0218(14) 0.0212(13) -0.0016(11) -0.0085(11) 0.0041(10)
C5 0.0126(13) 0.0174(13) 0.0176(12) -0.0008(10) -0.0020(10) 0.0017(9)
C6 0.0132(12) 0.0090(11) 0.0158(12) -0.0005(9) -0.0016(10) -0.0012(9)
C7 0.0092(12) 0.0166(12) 0.0131(11) 0.0005(9) -0.0016(9) 0.0003(9)
C10 0.0180(14) 0.0264(15) 0.0275(15) -0.0009(12) -0.0004(12) 0.0071(11)
C11 0.0129(13) 0.0158(13) 0.0252(14) -0.0006(10) 0.0017(11) -0.0002(10)
C12 0.0175(14) 0.0166(13) 0.0242(14) -0.0015(10) 0.0053(11) -0.0012(10)
C13 0.0204(14) 0.0181(13) 0.0181(13) -0.0026(10) 0.0032(11) -0.0028(10)
C14 0.0337(17) 0.0272(16) 0.0216(14) -0.0069(12) -0.0027(12) -0.0001(12)
C15 0.0334(18) 0.0199(15) 0.0349(17) -0.0039(12) 0.0024(14) 0.0046(12)
C20 0.0349(18) 0.0317(17) 0.0306(16) 0.0004(13) -0.0005(14) -0.0159(13)
C21 0.0141(13) 0.0190(14) 0.0254(14) 0.0038(11) -0.0004(11) -0.0017(10)
C22 0.0163(14) 0.0164(13) 0.0278(14) 0.0083(11) 0.0016(11) 0.0023(10)
C23 0.0176(14) 0.0198(14) 0.0228(14) 0.0085(11) 0.0045(11) 0.0020(10)
C24 0.044(2) 0.0352(18) 0.0205(15) 0.0072(12) 0.0087(14) -0.0121(14)
C25 0.0263(16) 0.0230(15) 0.0370(17) 0.0085(12) 0.0049(13) -0.0063(12)
C30 0.0242(15) 0.0201(14) 0.0314(15) -0.0066(12) -0.0019(12) -0.0081(11)
C31 0.0203(14) 0.0125(12) 0.0202(13) -0.0005(10) -0.0020(11) -0.0038(10)
C32 0.0221(14) 0.0194(14) 0.0171(13) -0.0011(10) -0.0017(11) -0.0018(10)
C33 0.0174(13) 0.0169(13) 0.0152(12) -0.0006(10) -0.0016(10) 0.0025(10)
C34 0.0170(14) 0.0338(16) 0.0228(14) -0.0115(12) 0.0006(11) 0.0018(11)
C35 0.0313(17) 0.0314(17) 0.0322(16) -0.0151(13) 0.0025(13) -0.0056(13)
C40 0.0171(14) 0.0197(14) 0.0227(14) 0.0017(10) -0.0040(11) 0.0034(10)
C41 0.0168(13) 0.0152(12) 0.0104(11) -0.0045(9) -0.0026(10) 0.0008(9)
C42 0.0190(13) 0.0154(13) 0.0143(12) 0.0001(9) -0.0034(10) -0.0021(10)
C43 0.0174(13) 0.0177(13) 0.0124(12) 0.0032(9) -0.0018(10) -0.0047(10)
C44 0.0152(14) 0.0310(16) 0.0283(15) 0.0098(12) -0.0010(12) -0.0070(11)
C45 0.0299(17) 0.0213(15) 0.0275(15) 0.0080(11) -0.0002(13) 0.0000(12)
Fe1A 0.00892(18) 0.01536(19) 0.01267(17) 0.00014(13) -0.00243(13) -0.00163(13)
Cl1A 0.0125(3) 0.0227(3) 0.0202(3) -0.0010(2) -0.0066(2) -0.0009(2)
N1A 0.0119(10) 0.0112(10) 0.0113(9) 0.0008(7) -0.0031(8) -0.0017(7)
N11a 0.0147(11) 0.0176(11) 0.0126(10) -0.0003(8) -0.0021(8) -0.0025(8)
N12a 0.0156(11) 0.0166(11) 0.0136(10) 0.0004(8) -0.0011(8) -0.0031(8)
N21a 0.0149(11) 0.0193(11) 0.0153(10) -0.0012(8) -0.0017(9) 0.0018(8)
N22a 0.0121(11) 0.0202(11) 0.0138(10) -0.0027(8) -0.0027(8) 0.0016(8)
N31a 0.0117(11) 0.0136(10) 0.0171(10) -0.0011(8) -0.0044(8) -0.0011(8)
N32a 0.0100(10) 0.0144(10) 0.0126(10) 0.0016(8) -0.0027(8) -0.0005(8)
N41a 0.0094(10) 0.0154(11) 0.0142(10) 0.0011(8) -0.0031(8) -0.0031(8)
N42a 0.0093(10) 0.0143(10) 0.0143(10) -0.0019(8) -0.0011(8) -0.0032(8)
C1a 0.0134(12) 0.0173(13) 0.0135(12) 0.0002(9) -0.0025(10) -0.0022(9)
C2a 0.0168(13) 0.0125(12) 0.0118(11) 0.0005(9) -0.0027(10) -0.0009(9)
C3a 0.0182(14) 0.0250(14) 0.0111(12) -0.0016(10) -0.0031(10) -0.0018(10)
C4a 0.0188(14) 0.0260(15) 0.0185(13) -0.0003(11) -0.0086(11) -0.0008(11)
C5a 0.0111(12) 0.0202(13) 0.0164(12) 0.0017(10) -0.0044(10) -0.0023(9)
C6a 0.0131(12) 0.0070(11) 0.0159(12) 0.0020(9) -0.0038(10) -0.0018(8)
C7a 0.0092(12) 0.0151(12) 0.0122(11) 0.0004(9) -0.0021(9) -0.0023(9)
C10a 0.0232(15) 0.0216(14) 0.0237(14) 0.0006(11) -0.0022(12) -0.0086(11)
C11a 0.0138(13) 0.0139(12) 0.0197(13) 0.0024(10) -0.0033(10) 0.0012(9)
C12a 0.0151(13) 0.0181(13) 0.0207(13) 0.0023(10) 0.0027(11) 0.0009(10)
C13a 0.0185(14) 0.0175(13) 0.0175(13) 0.0040(10) 0.0031(10) 0.0008(10)
C14a 0.047(2) 0.0304(17) 0.0159(13) 0.0014(12) 0.0062(13) -0.0124(14)
C15a 0.0279(16) 0.0209(14) 0.0251(14) 0.0013(11) 0.0049(12) -0.0079(11)
C20a 0.0180(14) 0.0271(15) 0.0263(14) -0.0028(11) -0.0053(11) 0.0081(11)
C21a 0.0126(13) 0.0196(13) 0.0217(13) 0.0003(10) 0.0001(10) 0.0019(10)
C22a 0.0166(13) 0.0169(13) 0.0245(14) -0.0048(10) 0.0008(11) -0.0010(10)
C23a 0.0158(13) 0.0161(13) 0.0202(13) -0.0039(10) 0.0025(10) -0.0029(10)
C24a 0.0313(17) 0.0250(15) 0.0242(14) -0.0093(12) -0.0041(12) -0.0028(12)
C25a 0.0263(16) 0.0244(16) 0.0359(17) -0.0062(13) -0.0003(13) 0.0080(12)
C30a 0.0220(15) 0.0191(14) 0.0282(15) 0.0037(11) -0.0002(12) 0.0042(11)
C31a 0.0197(13) 0.0117(12) 0.0134(12) -0.0003(9) -0.0030(10) -0.0019(9)
C32a 0.0184(13) 0.0144(12) 0.0152(12) 0.0006(9) -0.0031(10) -0.0031(10)
C33a 0.0166(13) 0.0144(12) 0.0130(11) 0.0019(9) -0.0026(10) -0.0040(9)
C34a 0.0142(13) 0.0302(15) 0.0172(13) 0.0079(11) -0.0014(11) -0.0025(11)
C35a 0.0277(17) 0.0320(17) 0.0298(16) 0.0124(13) 0.0025(13) 0.0012(13)
C40a 0.0165(13) 0.0226(14) 0.0184(13) -0.0004(10) -0.0051(10) -0.0072(10)
C41a 0.0164(13) 0.0158(12) 0.0112(11) 0.0010(9) -0.0012(10) -0.0047(9)
C42a 0.0180(13) 0.0172(13) 0.0124(12) -0.0004(9) -0.0014(10) -0.0022(10)
C43a 0.0156(13) 0.0168(13) 0.0103(11) 0.0002(9) -0.0009(10) -0.0007(9)
C44a 0.0127(13) 0.0251(14) 0.0239(14) -0.0061(11) -0.0005(11) 0.0005(10)
C45a 0.0224(15) 0.0262(15) 0.0245(14) -0.0083(11) 0.0023(12) -0.0053(11)
Cl2 0.0631(6) 0.0456(5) 0.0156(3) 0.0022(3) -0.0002(4) -0.0057(4)
Cl2A 0.0416(5) 0.0690(6) 0.0203(4) -0.0048(4) -0.0056(3) 0.0144(4)
O1S 0.042(3) 0.034(3) 0.059(3) 0.003(2) -0.018(2) 0.004(2)
C1S 0.082(7) 0.051(5) 0.068(6) -0.014(4) -0.037(5) 0.001(4)
O1SA 0.141(4) 0.098(3) 0.094(3) -0.006(2) -0.019(3) 0.037(3)
C1SA 0.185(7) 0.090(4) 0.061(3) 0.027(3) -0.026(4) 0.061(4)
O2S 0.041(4) 0.62(2) 0.403(16) 0.049(16) -0.006(6) -0.014(7)
C2S 0.54(3) 0.063(5) 0.217(11) 0.094(6) -0.089(14) -0.085(9)
O2SA 0.068(5) 0.148(7) 0.140(7) -0.114(6) 0.026(5) -0.047(5)
C2SA 0.065(8) 0.080(10) 0.078(9) -0.051(8) 0.033(7) -0.037(7)
O2SB 0.128(8) 0.085(6) 0.157(9) 0.005(6) -0.039(7) -0.029(6)
C2SB 0.025(5) 0.038(6) 0.135(14) -0.006(8) 0.010(8) 0.014(4)

loop_
_atom_type_symbol
_atom_type_description
_atom_type_scat_dispersion_real
_atom_type_scat_dispersion_imag
_atom_type_scat_source
C C 0.0033 0.0016 'International Tables Vol C Tables 4.2.6.8 and 6.1.1.4'
H H 0.0000 0.0000 'International Tables Vol C Tables 4.2.6.8 and 6.1.1.4'
Cl Cl 0.1484 0.1585 'International Tables Vol C Tables 4.2.6.8 and 6.1.1.4'
Fe Fe 0.3463 0.8444 'International Tables Vol C Tables 4.2.6.8 and 6.1.1.4'
N N 0.0061 0.0033 'International Tables Vol C Tables 4.2.6.8 and 6.1.1.4'
O O 0.0106 0.0060 'International Tables Vol C Tables 4.2.6.8 and 6.1.1.4'

loop_
_geom_angle_atom_site_label_1
_geom_angle_atom_site_label_2
_geom_angle_atom_site_label_3
_geom_angle
N1 Fe1 Cl1 178.91(5)
N1 Fe1 N11 83.79(7)
N1 Fe1 N21 80.78(7)
N1 Fe1 N31 84.05(7)
N1 Fe1 N41 82.57(7)
N11 Fe1 Cl1 97.12(6)
N21 Fe1 Cl1 99.99(6)
N21 Fe1 N11 77.93(7)
N31 Fe1 Cl1 95.04(6)
N31 Fe1 N11 167.83(8)
N31 Fe1 N21 100.52(7)
N41 Fe1 Cl1 96.69(6)
N41 Fe1 N11 98.21(7)
N41 Fe1 N21 163.22(8)
N41 Fe1 N31 79.76(7)
C2 N1 Fe1 121.40(16)
C2 N1 C6 117.6(2)
C6 N1 Fe1 120.61(15)
N12 N11 Fe1 116.06(15)
C11 N11 Fe1 139.31(18)
C11 N11 N12 104.4(2)
N11 N12 C1 118.1(2)
C13 N12 N11 111.7(2)
C13 N12 C1 127.0(2)
N22 N21 Fe1 115.47(15)
C21 N21 Fe1 134.15(18)
C21 N21 N22 104.3(2)
N21 N22 C1 120.83(19)
C23 N22 N21 111.7(2)
C23 N22 C1 126.6(2)
N32 N31 Fe1 116.83(14)
C31 N31 Fe1 137.47(17)
C31 N31 N32 104.35(19)
N31 N32 C7 120.14(19)
C33 N32 N31 111.90(19)
C33 N32 C7 127.0(2)
N42 N41 Fe1 116.93(14)
C41 N41 Fe1 138.03(16)
C41 N41 N42 105.03(18)
N41 N42 C7 119.90(18)
N41 N42 C43 111.6(2)
C43 N42 C7 127.5(2)
N12 C1 H1 106.9
N12 C1 C2 112.32(19)
N22 C1 N12 110.4(2)
N22 C1 H1 106.9
N22 C1 C2 112.9(2)
C2 C1 H1 106.9
N1 C2 C1 117.5(2)
N1 C2 C3 123.0(2)
C3 C2 C1 119.5(2)
C2 C3 H3 120.5
C2 C3 C4 119.0(2)
C4 C3 H3 120.5
C3 C4 H4 120.7
C3 C4 C5 118.5(2)
C5 C4 H4 120.7
C4 C5 H5 120.4
C6 C5 C4 119.2(2)
C6 C5 H5 120.4
N1 C6 C5 122.8(2)
N1 C6 C7 117.1(2)
C5 C6 C7 120.1(2)
N32 C7 C6 112.29(19)
N32 C7 H7 106.9
N42 C7 N32 111.41(19)
N42 C7 C6 112.03(19)
N42 C7 H7 106.9
C6 C7 H7 106.9
H10d C10 H10e 109.5
H10d C10 H10f 109.5
H10e C10 H10f 109.5
C11 C10 H10d 109.5
C11 C10 H10e 109.5
C11 C10 H10f 109.5
N11 C11 C10 122.1(2)
N11 C11 C12 110.9(2)
C12 C11 C10 127.0(2)
C11 C12 C15 126.8(3)
C13 C12 C11 106.0(2)
C13 C12 C15 127.3(3)
N12 C13 C14 122.6(3)
C12 C13 N12 107.0(2)
C12 C13 C14 130.3(2)
C13 C14 H14d 109.5
C13 C14 H14e 109.5
C13 C14 H14f 109.5
H14d C14 H14e 109.5
H14d C14 H14f 109.5
H14e C14 H14f 109.5
C12 C15 H15d 109.5
C12 C15 H15e 109.5
C12 C15 H15f 109.5
H15d C15 H15e 109.5
H15d C15 H15f 109.5
H15e C15 H15f 109.5
H20d C20 H20e 109.5
H20d C20 H20f 109.5
H20e C20 H20f 109.5
C21 C20 H20d 109.5
C21 C20 H20e 109.5
C21 C20 H20f 109.5
N21 C21 C20 121.9(2)
N21 C21 C22 111.5(2)
C22 C21 C20 126.6(2)
C21 C22 C25 128.0(3)
C23 C22 C21 105.8(2)
C23 C22 C25 126.3(3)
N22 C23 C22 106.7(2)
N22 C23 C24 122.9(2)
C22 C23 C24 130.3(2)
C23 C24 H24d 109.5
C23 C24 H24e 109.5
C23 C24 H24f 109.5
H24d C24 H24e 109.5
H24d C24 H24f 109.5
H24e C24 H24f 109.5
C22 C25 H25d 109.5
C22 C25 H25e 109.5
C22 C25 H25f 109.5
H25d C25 H25e 109.5
H25d C25 H25f 109.5
H25e C25 H25f 109.5
H30d C30 H30e 109.5
H30d C30 H30f 109.5
H30e C30 H30f 109.5
C31 C30 H30d 109.5
C31 C30 H30e 109.5
C31 C30 H30f 109.5
N31 C31 C30 123.5(2)
N31 C31 C32 111.4(2)
C32 C31 C30 125.0(2)
C31 C32 C35 125.9(2)
C33 C32 C31 106.0(2)
C33 C32 C35 128.1(2)
N32 C33 C34 123.5(2)
C32 C33 N32 106.3(2)
C32 C33 C34 130.3(2)
C33 C34 H34d 109.5
C33 C34 H34e 109.5
C33 C34 H34f 109.5
H34d C34 H34e 109.5
H34d C34 H34f 109.5
H34e C34 H34f 109.5
C32 C35 H35d 109.5
C32 C35 H35e 109.5
C32 C35 H35f 109.5
H35d C35 H35e 109.5
H35d C35 H35f 109.5
H35e C35 H35f 109.5
H40d C40 H40e 109.5
H40d C40 H40f 109.5
H40e C40 H40f 109.5
C41 C40 H40d 109.5
C41 C40 H40e 109.5
C41 C40 H40f 109.5
N41 C41 C40 123.8(2)
N41 C41 C42 111.0(2)
C42 C41 C40 125.2(2)
C41 C42 C45 126.1(2)
C43 C42 C41 105.7(2)
C43 C42 C45 128.2(2)
N42 C43 C42 106.6(2)
N42 C43 C44 123.5(2)
C42 C43 C44 129.8(2)
C43 C44 H44d 109.5
C43 C44 H44e 109.5
C43 C44 H44f 109.5
H44d C44 H44e 109.5
H44d C44 H44f 109.5
H44e C44 H44f 109.5
C42 C45 H45d 109.5
C42 C45 H45e 109.5
C42 C45 H45f 109.5
H45d C45 H45e 109.5
H45d C45 H45f 109.5
H45e C45 H45f 109.5
N1A Fe1A Cl1A 178.44(5)
N1A Fe1A N11a 80.35(7)
N1A Fe1A N21a 86.22(7)
N1A Fe1A N31a 80.01(7)
N1A Fe1A N41a 86.34(7)
N11a Fe1A Cl1A 98.12(6)
N11a Fe1A N41a 101.45(7)
N21a Fe1A Cl1A 93.80(6)
N21a Fe1A N11a 78.22(7)
N21a Fe1A N41a 172.50(8)
N31a Fe1A Cl1A 101.53(6)
N31a Fe1A N11a 160.32(8)
N31a Fe1A N21a 99.16(8)
N31a Fe1A N41a 78.59(7)
N41a Fe1A Cl1A 93.67(5)
C2a N1A Fe1A 120.87(16)
C2a N1A C6a 117.8(2)
C6a N1A Fe1A 121.22(15)
N12a N11a Fe1A 116.91(14)
C11a N11a Fe1A 135.81(17)
C11a N11a N12a 104.59(19)
N11a N12a C1a 119.82(19)
C13a N12a N11a 111.6(2)
C13a N12a C1a 127.9(2)
N22a N21a Fe1A 116.06(15)
C21a N21a Fe1A 139.01(17)
C21a N21a N22a 104.9(2)
N21a N22a C1a 119.52(19)
C23a N22a N21a 111.4(2)
C23a N22a C1a 126.3(2)
N32a N31a Fe1A 117.11(14)
C31a N31a Fe1A 135.93(17)
C31a N31a N32a 104.68(19)
N31a N32a C7a 120.54(18)
C33a N32a N31a 111.9(2)
C33a N32a C7a 127.1(2)
N42a N41a Fe1A 115.98(14)
C41a N41a Fe1A 139.29(17)
C41a N41a N42a 104.50(19)
N41a N42a C7a 119.02(19)
C43a N42a N41a 111.81(19)
C43a N42a C7a 127.4(2)
N12a C1a N22a 110.7(2)
N12a C1a H1a 107.1
N12a C1a C2a 111.4(2)
N22a C1a H1a 107.1
N22a C1a C2a 113.14(19)
C2a C1a H1a 107.1
N1A C2a C1a 118.0(2)
N1A C2a C3a 122.6(2)
C3a C2a C1a 119.4(2)
C2a C3a H3a 120.4
C4a C3a C2a 119.2(2)
C4a C3a H3a 120.4
C3a C4a H4a 120.7
C3a C4a C5a 118.6(2)
C5a C4a H4a 120.7
C4a C5a H5a 120.7
C6a C5a C4a 118.6(2)
C6a C5a H5a 120.7
N1A C6a C5a 123.1(2)
N1A C6a C7a 117.4(2)
C5a C6a C7a 119.5(2)
N32a C7a N42a 110.77(19)
N32a C7a C6a 112.26(19)
N32a C7a H7a 107.2
N42a C7a C6a 111.99(18)
N42a C7a H7a 107.2
C6a C7a H7a 107.2
H10a C10a H10b 109.5
H10a C10a H10c 109.5
H10b C10a H10c 109.5
C11a C10a H10a 109.5
C11a C10a H10b 109.5
C11a C10a H10c 109.5
N11a C11a C10a 121.5(2)
N11a C11a C12a 111.3(2)
C12a C11a C10a 127.2(2)
C11a C12a C15a 127.6(2)
C13a C12a C11a 105.6(2)
C13a C12a C15a 126.8(2)
N12a C13a C12a 106.8(2)
N12a C13a C14a 123.3(2)
C12a C13a C14a 129.9(2)
C13a C14a H14a 109.5
C13a C14a H14b 109.5
C13a C14a H14c 109.5
H14a C14a H14b 109.5
H14a C14a H14c 109.5
H14b C14a H14c 109.5
C12a C15a H15a 109.5
C12a C15a H15b 109.5
C12a C15a H15c 109.5
H15a C15a H15b 109.5
H15a C15a H15c 109.5
H15b C15a H15c 109.5
H20a C20a H20b 109.5
H20a C20a H20c 109.5
H20b C20a H20c 109.5
C21a C20a H20a 109.5
C21a C20a H20b 109.5
C21a C20a H20c 109.5
N21a C21a C20a 124.5(2)
N21a C21a C22a 110.8(2)
C22a C21a C20a 124.6(2)
C21a C22a C25a 125.8(3)
C23a C22a C21a 106.2(2)
C23a C22a C25a 128.0(2)
N22a C23a C24a 123.0(2)
C22a C23a N22a 106.6(2)
C22a C23a C24a 130.3(2)
C23a C24a H24a 109.5
C23a C24a H24b 109.5
C23a C24a H24c 109.5
H24a C24a H24b 109.5
H24a C24a H24c 109.5
H24b C24a H24c 109.5
C22a C25a H25a 109.5
C22a C25a H25b 109.5
C22a C25a H25c 109.5
H25a C25a H25b 109.5
H25a C25a H25c 109.5
H25b C25a H25c 109.5
H30a C30a H30b 109.5
H30a C30a H30c 109.5
H30b C30a H30c 109.5
C31a C30a H30a 109.5
C31a C30a H30b 109.5
C31a C30a H30c 109.5
N31a C31a C30a 122.3(2)
N31a C31a C32a 111.3(2)
C32a C31a C30a 126.3(2)
C31a C32a C35a 127.1(2)
C33a C32a C31a 105.6(2)
C33a C32a C35a 127.3(2)
N32a C33a C32a 106.6(2)
N32a C33a C34a 123.8(2)
C32a C33a C34a 129.7(2)
C33a C34a H34a 109.5
C33a C34a H34b 109.5
C33a C34a H34c 109.5
H34a C34a H34b 109.5
H34a C34a H34c 109.5
H34b C34a H34c 109.5
C32a C35a H35a 109.5
C32a C35a H35b 109.5
C32a C35a H35c 109.5
H35a C35a H35b 109.5
H35a C35a H35c 109.5
H35b C35a H35c 109.5
H40a C40a H40b 109.5
H40a C40a H40c 109.5
H40b C40a H40c 109.5
C41a C40a H40a 109.5
C41a C40a H40b 109.5
C41a C40a H40c 109.5
N41a C41a C40a 124.4(2)
N41a C41a C42a 111.2(2)
C42a C41a C40a 124.3(2)
C41a C42a C45a 127.3(2)
C43a C42a C41a 105.7(2)
C43a C42a C45a 127.0(2)
N42a C43a C42a 106.7(2)
N42a C43a C44a 125.0(2)
C42a C43a C44a 128.3(2)
C43a C44a H44a 109.5
C43a C44a H44b 109.5
C43a C44a H44c 109.5
H44a C44a H44b 109.5
H44a C44a H44c 109.5
H44b C44a H44c 109.5
C42a C45a H45a 109.5
C42a C45a H45b 109.5
C42a C45a H45c 109.5
H45a C45a H45b 109.5
H45a C45a H45c 109.5
H45b C45a H45c 109.5

loop_
_geom_bond_atom_site_label_1
_geom_bond_atom_site_label_2
_geom_bond_distance
Fe1 Cl1 2.3332(7)
Fe1 N1 2.207(2)
Fe1 N11 2.322(2)
Fe1 N21 2.307(2)
Fe1 N31 2.261(2)
Fe1 N41 2.2566(19)
N1 C2 1.346(3)
N1 C6 1.346(3)
N11 C11 1.342(3)
N12 N11 1.380(3)
N12 C1 1.449(3)
N12 C13 1.364(3)
N21 C21 1.342(3)
N22 N21 1.376(3)
N22 C1 1.443(3)
N22 C23 1.366(3)
N31 C31 1.339(3)
N32 N31 1.372(3)
N32 C7 1.458(3)
N32 C33 1.372(3)
N41 C41 1.339(3)
N42 N41 1.368(3)
N42 C7 1.452(3)
N42 C43 1.369(3)
C1 H1 0.9800
C2 C1 1.508(3)
C2 C3 1.381(4)
C3 H3 0.9300
C3 C4 1.385(4)
C4 H4 0.9300
C4 C5 1.388(4)
C5 H5 0.9300
C5 C6 1.378(4)
C6 C7 1.511(3)
C7 H7 0.9800
C10 H10d 0.9600
C10 H10e 0.9600
C10 H10f 0.9600
C11 C10 1.486(4)
C12 C11 1.416(4)
C12 C15 1.496(4)
C13 C12 1.361(4)
C13 C14 1.493(4)
C14 H14d 0.9600
C14 H14e 0.9600
C14 H14f 0.9600
C15 H15d 0.9600
C15 H15e 0.9600
C15 H15f 0.9600
C20 H20d 0.9600
C20 H20e 0.9600
C20 H20f 0.9600
C21 C20 1.492(4)
C22 C21 1.403(4)
C22 C25 1.500(4)
C23 C22 1.372(4)
C23 C24 1.491(4)
C24 H24d 0.9600
C24 H24e 0.9600
C24 H24f 0.9600
C25 H25d 0.9600
C25 H25e 0.9600
C25 H25f 0.9600
C30 H30d 0.9600
C30 H30e 0.9600
C30 H30f 0.9600
C31 C30 1.496(4)
C32 C31 1.405(4)
C32 C35 1.499(4)
C33 C32 1.369(4)
C33 C34 1.485(4)
C34 H34d 0.9600
C34 H34e 0.9600
C34 H34f 0.9600
C35 H35d 0.9600
C35 H35e 0.9600
C35 H35f 0.9600
C40 H40d 0.9600
C40 H40e 0.9600
C40 H40f 0.9600
C41 C40 1.476(4)
C42 C41 1.409(3)
C42 C45 1.489(4)
C43 C42 1.374(4)
C43 C44 1.490(4)
C44 H44d 0.9600
C44 H44e 0.9600
C44 H44f 0.9600
C45 H45d 0.9600
C45 H45e 0.9600
C45 H45f 0.9600
Fe1A Cl1A 2.3303(7)
Fe1A N1A 2.211(2)
Fe1A N11a 2.286(2)
Fe1A N21a 2.270(2)
Fe1A N31a 2.247(2)
Fe1A N41a 2.289(2)
N1A C2a 1.338(3)
N1A C6a 1.341(3)
N11a C11a 1.339(3)
N12a N11a 1.376(3)
N12a C1a 1.446(3)
N12a C13a 1.367(3)
N21a C21a 1.333(3)
N22a N21a 1.381(3)
N22a C1a 1.457(3)
N22a C23a 1.371(3)
N31a C31a 1.338(3)
N32a N31a 1.373(3)
N32a C7a 1.451(3)
N32a C33a 1.362(3)
N41a C41a 1.345(3)
N42a N41a 1.376(3)
N42a C7a 1.463(3)
N42a C43a 1.368(3)
C1a H1a 0.9800
C2a C1a 1.515(3)
C3a C2a 1.391(4)
C3a H3a 0.9300
C4a C3a 1.378(4)
C4a H4a 0.9300
C5a C4a 1.391(3)
C5a H5a 0.9300
C6a C5a 1.386(3)
C6a C7a 1.512(3)
C7a H7a 0.9800
C10a H10a 0.9600
C10a H10b 0.9600
C10a H10c 0.9600
C11a C10a 1.492(4)
C12a C11a 1.410(4)
C12a C15a 1.505(3)
C13a C12a 1.372(4)
C13a C14a 1.496(4)
C14a H14a 0.9600
C14a H14b 0.9600
C14a H14c 0.9600
C15a H15a 0.9600
C15a H15b 0.9600
C15a H15c 0.9600
C20a H20a 0.9600
C20a H20b 0.9600
C20a H20c 0.9600
C21a C20a 1.489(4)
C22a C21a 1.418(4)
C22a C25a 1.499(4)
C23a C22a 1.364(4)
C23a C24a 1.491(4)
C24a H24a 0.9600
C24a H24b 0.9600
C24a H24c 0.9600
C25a H25a 0.9600
C25a H25b 0.9600
C25a H25c 0.9600
C30a H30a 0.9600
C30a H30b 0.9600
C30a H30c 0.9600
C31a C30a 1.486(4)
C32a C31a 1.409(3)
C32a C35a 1.499(4)
C33a C32a 1.378(4)
C33a C34a 1.488(4)
C34a H34a 0.9600
C34a H34b 0.9600
C34a H34c 0.9600
C35a H35a 0.9600
C35a H35b 0.9600
C35a H35c 0.9600
C40a H40a 0.9600
C40a H40b 0.9600
C40a H40c 0.9600
C41a C40a 1.491(3)
C42a C41a 1.412(4)
C42a C45a 1.489(4)
C43a C42a 1.375(3)
C43a C44a 1.487(4)
C44a H44a 0.9600
C44a H44b 0.9600
C44a H44c 0.9600
C45a H45a 0.9600
C45a H45b 0.9600
C45a H45c 0.9600
O1S C1S 1.424(9)
O1SA C1SA 1.354(6)
O2S C2S 1.223(15)
O2SA C2SA 1.301(14)
O2SB C2SB 1.229(15)

loop_
_geom_torsion_atom_site_label_1
_geom_torsion_atom_site_label_2
_geom_torsion_atom_site_label_3
_geom_torsion_atom_site_label_4
_geom_torsion
Fe1 N1 C2 C1 -10.3(3)
Fe1 N1 C2 C3 172.52(18)
Fe1 N1 C6 C5 -172.93(18)
Fe1 N1 C6 C7 8.5(3)
Fe1 N11 C11 C10 8.4(4)
Fe1 N11 C11 C12 -173.36(19)
Fe1 N21 C21 C20 32.4(4)
Fe1 N21 C21 C22 -148.1(2)
Fe1 N31 C31 C30 -11.7(4)
Fe1 N31 C31 C32 165.97(18)
Fe1 N41 C41 C40 -1.3(4)
Fe1 N41 C41 C42 -179.19(17)
Cl1 Fe1 N1 C2 -171(34)
Cl1 Fe1 N1 C6 2(3)
Cl1 Fe1 N11 N12 155.14(15)
Cl1 Fe1 N11 C11 -31.6(3)
Cl1 Fe1 N21 N22 -131.13(16)
Cl1 Fe1 N21 C21 16.4(3)
Cl1 Fe1 N31 N32 139.38(15)
Cl1 Fe1 N31 C31 -24.8(2)
Cl1 Fe1 N41 N42 -143.45(15)
Cl1 Fe1 N41 C41 34.9(2)
N1 Fe1 N11 N12 -25.47(16)
N1 Fe1 N11 C11 147.8(3)
N1 Fe1 N21 N22 49.66(17)
N1 Fe1 N21 C21 -162.8(3)
N1 Fe1 N31 N32 -40.03(16)
N1 Fe1 N31 C31 155.8(3)
N1 Fe1 N41 N42 35.73(15)
N1 Fe1 N41 C41 -145.9(2)
N1 C2 C1 N12 -57.4(3)
N1 C2 C1 N22 68.3(3)
N1 C2 C3 C4 0.6(4)
N1 C6 C7 N32 -68.4(3)
N1 C6 C7 N42 57.8(3)
N11 Fe1 N1 C2 42.60(18)
N11 Fe1 N1 C6 -144.69(18)
N11 Fe1 N21 N22 -35.91(17)
N11 Fe1 N21 C21 111.6(3)
N11 Fe1 N31 N32 -38.0(4)
N11 Fe1 N31 C31 157.9(3)
N11 Fe1 N41 N42 118.33(16)
N11 Fe1 N41 C41 -63.3(2)
N11 N12 C1 N22 -49.8(3)
N11 N12 C1 C2 77.2(3)
N11 N12 C13 C12 -1.2(3)
N11 N12 C13 C14 -179.5(2)
N12 N11 C11 C10 -177.8(2)
N12 N11 C11 C12 0.4(3)
N12 C13 C12 C11 1.3(3)
N12 C13 C12 C15 -178.7(2)
N21 Fe1 N1 C2 -36.13(18)
N21 Fe1 N1 C6 136.58(18)
N21 Fe1 N11 N12 56.40(16)
N21 Fe1 N11 C11 -130.3(3)
N21 Fe1 N31 N32 -119.47(16)
N21 Fe1 N31 C31 76.3(3)
N21 Fe1 N41 N42 43.0(3)
N21 Fe1 N41 C41 -138.7(3)
N21 N22 C1 N12 76.2(3)
N21 N22 C1 C2 -50.6(3)
N21 N22 C23 C22 2.6(3)
N21 N22 C23 C24 -174.2(3)
N22 N21 C21 C20 -177.6(3)
N22 N21 C21 C22 1.8(3)
N22 C23 C22 C21 -1.3(3)
N22 C23 C22 C25 178.1(3)
N31 Fe1 N1 C2 -137.84(18)
N31 Fe1 N1 C6 34.87(17)
N31 Fe1 N11 N12 -27.5(4)
N31 Fe1 N11 C11 145.7(3)
N31 Fe1 N21 N22 131.78(17)
N31 Fe1 N21 C21 -80.7(3)
N31 Fe1 N41 N42 -49.52(15)
N31 Fe1 N41 C41 128.8(2)
N31 N32 C7 N42 -64.8(3)
N31 N32 C7 C6 61.8(3)
N31 N32 C33 C32 -1.5(3)
N31 N32 C33 C34 178.3(2)
N32 N31 C31 C30 -177.2(2)
N32 N31 C31 C32 0.5(3)
N32 C33 C32 C31 1.7(3)
N32 C33 C32 C35 -179.6(3)
N41 Fe1 N1 C2 141.75(19)
N41 Fe1 N1 C6 -45.53(17)
N41 Fe1 N11 N12 -107.01(16)
N41 Fe1 N11 C11 66.3(3)
N41 Fe1 N21 N22 42.4(4)
N41 Fe1 N21 C21 -170.1(2)
N41 Fe1 N31 N32 43.47(16)
N41 Fe1 N31 C31 -120.7(3)
N41 N42 C7 N32 57.6(3)
N41 N42 C7 C6 -69.2(3)
N41 N42 C43 C42 0.5(3)
N41 N42 C43 C44 179.1(2)
N42 N41 C41 C40 177.2(2)
N42 N41 C41 C42 -0.7(3)
N42 C43 C42 C41 -0.9(3)
N42 C43 C42 C45 179.5(2)
C1 N12 N11 Fe1 -22.9(3)
C1 N12 N11 C11 161.6(2)
C1 N12 C13 C12 -160.2(2)
C1 N12 C13 C14 21.4(4)
C1 N22 N21 Fe1 -16.0(3)
C1 N22 N21 C21 -172.6(2)
C1 N22 C23 C22 171.7(2)
C1 N22 C23 C24 -5.1(4)
C1 C2 C3 C4 -176.5(2)
C2 N1 C6 C5 0.1(3)
C2 N1 C6 C7 -178.5(2)
C2 C3 C4 C5 -0.4(4)
C3 C2 C1 N12 119.9(2)
C3 C2 C1 N22 -114.4(3)
C3 C4 C5 C6 0.1(4)
C4 C5 C6 N1 0.1(4)
C4 C5 C6 C7 178.7(2)
C5 C6 C7 N32 112.9(2)
C5 C6 C7 N42 -120.8(2)
C6 N1 C2 C1 176.8(2)
C6 N1 C2 C3 -0.4(3)
C7 N32 N31 Fe1 1.3(3)
C7 N32 N31 C31 170.4(2)
C7 N32 C33 C32 -170.4(2)
C7 N32 C33 C34 9.4(4)
C7 N42 N41 Fe1 10.0(3)
C7 N42 N41 C41 -168.9(2)
C7 N42 C43 C42 168.5(2)
C7 N42 C43 C44 -12.9(4)
C13 N12 N11 Fe1 175.94(16)
C13 N12 N11 C11 0.5(3)
C13 N12 C1 N22 108.1(3)
C13 N12 C1 C2 -124.9(3)
C13 C12 C11 N11 -1.1(3)
C13 C12 C11 C10 177.0(3)
C14 C13 C12 C11 179.6(3)
C14 C13 C12 C15 -0.5(5)
C15 C12 C11 N11 178.9(2)
C15 C12 C11 C10 -3.0(4)
C23 N22 N21 Fe1 153.83(17)
C23 N22 N21 C21 -2.7(3)
C23 N22 C1 N12 -92.1(3)
C23 N22 C1 C2 141.2(3)
C23 C22 C21 N21 -0.4(3)
C23 C22 C21 C20 179.1(3)
C24 C23 C22 C21 175.1(3)
C24 C23 C22 C25 -5.4(5)
C25 C22 C21 N21 -179.8(3)
C25 C22 C21 C20 -0.3(5)
C33 N32 N31 Fe1 -168.44(16)
C33 N32 N31 C31 0.6(3)
C33 N32 C7 N42 103.3(3)
C33 N32 C7 C6 -130.1(2)
C33 C32 C31 N31 -1.4(3)
C33 C32 C31 C30 176.2(3)
C34 C33 C32 C31 -178.1(3)
C34 C33 C32 C35 0.6(5)
C35 C32 C31 N31 179.9(3)
C35 C32 C31 C30 -2.5(4)
C43 N42 N41 Fe1 178.99(15)
C43 N42 N41 C41 0.1(2)
C43 N42 C7 N32 -109.5(3)
C43 N42 C7 C6 123.8(2)
C43 C42 C41 N41 1.0(3)
C43 C42 C41 C40 -176.8(2)
C44 C43 C42 C41 -179.4(3)
C44 C43 C42 C45 1.0(5)
C45 C42 C41 N41 -179.3(2)
C45 C42 C41 C40 2.8(4)
Fe1A N1A C2a C1a 3.7(3)
Fe1A N1A C2a C3a -176.51(19)
Fe1A N1A C6a C5a 176.74(18)
Fe1A N1A C6a C7a -2.2(3)
Fe1A N11a C11a C10a -20.4(4)
Fe1A N11a C11a C12a 159.05(19)
Fe1A N21a C21a C20a -5.5(4)
Fe1A N21a C21a C22a 176.56(19)
Fe1A N31a C31a C30a -16.0(4)
Fe1A N31a C31a C32a 161.04(18)
Fe1A N41a C41a C40a -10.4(4)
Fe1A N41a C41a C42a 172.38(18)
Cl1A Fe1A N1A C2a 53(2)
Cl1A Fe1A N1A C6a -125(2)
Cl1A Fe1A N11a N12a 133.23(16)
Cl1A Fe1A N11a C11a -24.8(3)
Cl1A Fe1A N21a N22a -152.18(15)
Cl1A Fe1A N21a C21a 30.3(3)
Cl1A Fe1A N31a N32a 132.23(15)
Cl1A Fe1A N31a C31a -27.5(2)
Cl1A Fe1A N41a N42a -156.02(15)
Cl1A Fe1A N41a C41a 30.6(2)
N1A Fe1A N11a N12a -47.09(17)
N1A Fe1A N11a C11a 154.9(3)
N1A Fe1A N21a N22a 26.25(16)
N1A Fe1A N21a C21a -151.3(3)
N1A Fe1A N31a N32a -47.48(15)
N1A Fe1A N31a C31a 152.8(2)
N1A Fe1A N41a N42a 25.54(15)
N1A Fe1A N41a C41a -147.8(2)
N1A C2a C1a N12a -66.1(3)
N1A C2a C1a N22a 59.3(3)
N1A C6a C5a C4a -0.2(4)
N1A C6a C7a N32a -60.7(3)
N1A C6a C7a N42a 64.7(3)
N11a Fe1A N1A C2a 40.70(18)
N11a Fe1A N1A C6a -136.52(18)
N11a Fe1A N21a N22a -54.67(16)
N11a Fe1A N21a C21a 127.8(3)
N11a Fe1A N31a N32a -51.4(3)
N11a Fe1A N31a C31a 148.9(2)
N11a Fe1A N41a N42a 104.93(15)
N11a Fe1A N41a C41a -68.5(3)
N11a N12a C1a N22a -69.5(3)
N11a N12a C1a C2a 57.3(3)
N11a N12a C13a C12a -1.5(3)
N11a N12a C13a C14a 179.1(3)
N12a N11a C11a C10a 179.7(2)
N12a N11a C11a C12a -0.8(3)
N12a C13a C12a C11a 0.9(3)
N12a C13a C12a C15a -179.4(3)
N21a Fe1A N1A C2a -37.98(18)
N21a Fe1A N1A C6a 144.80(18)
N21a Fe1A N11a N12a 41.02(17)
N21a Fe1A N11a C11a -117.0(3)
N21a Fe1A N31a N32a -131.96(16)
N21a Fe1A N31a C31a 68.3(2)
N21a Fe1A N41a N42a 18.2(6)
N21a Fe1A N41a C41a -155.2(5)
N21a N22a C1a N12a 52.5(3)
N21a N22a C1a C2a -73.4(3)
N21a N22a C23a C22a 1.4(3)
N21a N22a C23a C24a 179.6(2)
N22a N21a C21a C20a 176.8(2)
N22a N21a C21a C22a -1.1(3)
N22a C23a C22a C21a -2.0(3)
N22a C23a C22a C25a 178.3(3)
N31a Fe1A N1A C2a -137.98(18)
N31a Fe1A N1A C6a 44.80(17)
N31a Fe1A N11a N12a -43.2(3)
N31a Fe1A N11a C11a 158.8(2)
N31a Fe1A N21a N22a 105.49(16)
N31a Fe1A N21a C21a -72.0(3)
N31a Fe1A N41a N42a -54.99(15)
N31a Fe1A N41a C41a 131.6(3)
N31a N32a C7a N42a -69.4(3)
N31a N32a C7a C6a 56.6(3)
N31a N32a C33a C32a -1.5(3)
N31a N32a C33a C34a 178.1(2)
N32a N31a C31a C30a -177.4(2)
N32a N31a C31a C32a -0.4(3)
N32a C33a C32a C31a 1.1(3)
N32a C33a C32a C35a 178.8(2)
N41a Fe1A N1A C2a 142.98(18)
N41a Fe1A N1A C6a -34.25(17)
N41a Fe1A N11a N12a -131.32(17)
N41a Fe1A N11a C11a 70.6(3)
N41a Fe1A N21a N22a 33.6(6)
N41a Fe1A N21a C21a -144.0(5)
N41a Fe1A N31a N32a 40.77(15)
N41a Fe1A N31a C31a -119.0(2)
N41a N42a C7a N32a 51.0(3)
N41a N42a C7a C6a -75.2(3)
N41a N42a C43a C42a 0.5(3)
N41a N42a C43a C44a 179.3(2)
N42a N41a C41a C40a 175.8(2)
N42a N41a C41a C42a -1.5(3)
N42a C43a C42a C41a -1.4(3)
N42a C43a C42a C45a 179.6(2)
C1a N12a N11a Fe1A 8.2(3)
C1a N12a N11a C11a 172.6(2)
C1a N12a C13a C12a -171.8(2)
C1a N12a C13a C14a 8.9(4)
C1a N22a N21a Fe1A 19.0(3)
C1a N22a N21a C21a -162.7(2)
C1a N22a C23a C22a 162.5(2)
C1a N22a C23a C24a -19.2(4)
C2a N1A C6a C5a -0.6(3)
C2a N1A C6a C7a -179.5(2)
C3a C2a C1a N12a 114.1(3)
C3a C2a C1a N22a -120.5(2)
C4a C3a C2a N1A -0.2(4)
C4a C3a C2a C1a 179.6(2)
C5a C4a C3a C2a -0.6(4)
C5a C6a C7a N32a 120.3(2)
C5a C6a C7a N42a -114.4(2)
C6a N1A C2a C1a -179.0(2)
C6a N1A C2a C3a 0.8(3)
C6a C5a C4a C3a 0.8(4)
C7a N32a N31a Fe1A 8.1(3)
C7a N32a N31a C31a 173.7(2)
C7a N32a C33a C32a -173.5(2)
C7a N32a C33a C34a 6.1(4)
C7a N42a N41a Fe1A 19.1(2)
C7a N42a N41a C41a -165.33(19)
C7a N42a C43a C42a 165.0(2)
C7a N42a C43a C44a -16.2(4)
C7a C6a C5a C4a 178.7(2)
C13a N12a N11a Fe1A -162.95(17)
C13a N12a N11a C11a 1.4(3)
C13a N12a C1a N22a 100.0(3)
C13a N12a C1a C2a -133.2(3)
C13a C12a C11a N11a -0.1(3)
C13a C12a C11a C10a 179.3(3)
C14a C13a C12a C11a -179.7(3)
C14a C13a C12a C15a -0.1(5)
C15a C12a C11a N11a -179.7(3)
C15a C12a C11a C10a -0.3(5)
C23a N22a N21a Fe1A -178.49(15)
C23a N22a N21a C21a -0.2(3)
C23a N22a C1a N12a -107.3(3)
C23a N22a C1a C2a 126.9(2)
C23a C22a C21a N21a 2.0(3)
C23a C22a C21a C20a -175.9(2)
C24a C23a C22a C21a 179.9(3)
C24a C23a C22a C25a 0.3(5)
C25a C22a C21a N21a -178.3(2)
C25a C22a C21a C20a 3.8(4)
C33a N32a N31a Fe1A -164.43(15)
C33a N32a N31a C31a 1.2(3)
C33a N32a C7a N42a 102.0(3)
C33a N32a C7a C6a -132.0(2)
C33a C32a C31a N31a -0.5(3)
C33a C32a C31a C30a 176.4(2)
C34a C33a C32a C31a -178.4(3)
C34a C33a C32a C35a -0.8(4)
C35a C32a C31a N31a -178.1(2)
C35a C32a C31a C30a -1.2(4)
C43a N42a N41a Fe1A -174.96(15)
C43a N42a N41a C41a 0.6(2)
C43a N42a C7a N32a -112.5(3)
C43a N42a C7a C6a 121.4(2)
C43a C42a C41a N41a 1.8(3)
C43a C42a C41a C40a -175.4(2)
C44a C43a C42a C41a 179.9(2)
C44a C43a C42a C45a 0.9(4)
C45a C42a C41a N41a -179.1(2)
C45a C42a C41a C40a 3.6(4)
